data_7047411
loop_
_publ_author_name
'Williams, Morwen R. M.'
'Bertrand, Beno\^it'
'Fernandez-Cestau, Julio'
'Waller, Zo\"e A E'
'O'Connell, Maria A'
'Searcey, Mark'
'Bochmann, Manfred'

_publ_section_title
;
 Acridine-decorated cyclometallated gold(iii) complexes: synthesis and
 anti-tumour investigations.
;
_journal_issue 38
_journal_name_full 'Dalton transactions (Cambridge, England : 2003)'
_journal_page_first 13523
_journal_page_last 13534
_journal_paper_doi 10.1039/c8dt02507j
_journal_volume 47
_journal_year 2018
_chemical_formula_sum 'C35 H30 Au Cl2 N3 O'
_chemical_formula_weight 776.48
_space_group_IT_number 14
_space_group_name_Hall '-P 2ybc'
_space_group_name_H-M_alt 'P 1 21/c 1'
_symmetry_cell_setting monoclinic
_symmetry_Int_Tables_number 14
_symmetry_space_group_name_Hall '-P 2ybc'
_symmetry_space_group_name_H-M 'P 1 21/c 1'
_atom_sites_solution_hydrogens geom
_audit_creation_date 2017-02-01T16:16:01-00:00
_audit_creation_method 'WinGX routine CIF_UPDATE'
_audit_update_record
;
2018-06-18 deposited with the CCDC.
2018-08-31 downloaded from the CCDC.
;
_cell_angle_alpha 90
_cell_angle_beta 97.167(2)
_cell_angle_gamma 90
_cell_formula_units_Z 4
_cell_length_a 9.3129(2)
_cell_length_b 14.6586(2)
_cell_length_c 21.9957(3)
_cell_measurement_reflns_used 14768
_cell_measurement_temperature 100(2)
_cell_measurement_theta_max 27.438
_cell_measurement_theta_min 1.738
_cell_volume 2979.26(9)
_computing_cell_refinement 'CrysAlisPro 1.171.38.43 (Rigaku OD, 2015)'
_computing_data_collection
;
        CrystalClear-SM Expert 3.1 b27 (Rigaku, 2013)
;
_computing_data_reduction 'CrysAlisPro 1.171.38.43 (Rigaku OD, 2015)'
_computing_structure_refinement 'SHELXL-2014/7 (Sheldrick, 2014)'
_diffrn_ambient_temperature 100(2)
_diffrn_detector 'CCD area detector'
_diffrn_detector_area_resol_mean 28.5714
_diffrn_detector_type 'Rigaku HG Saturn724+ (2x2 bin mode)'
_diffrn_measured_fraction_theta_full 0.92
_diffrn_measured_fraction_theta_max 0.88
_diffrn_measurement_device 'four-circle \k diffractometer'
_diffrn_measurement_device_type 'Rigaku AFC12 (Right)'
_diffrn_measurement_method 'profile data from \w-scans'
_diffrn_measurement_specimen_support 'MiTeGen MicroMesh'
_diffrn_orient_matrix_type 'CrysAlisPro convention (1999,Acta A55,543-557)'
_diffrn_orient_matrix_UB_11 -0.0201433
_diffrn_orient_matrix_UB_12 -0.0120975
_diffrn_orient_matrix_UB_13 -0.0311105
_diffrn_orient_matrix_UB_21 -0.0176412
_diffrn_orient_matrix_UB_22 0.0461657
_diffrn_orient_matrix_UB_23 -0.0070965
_diffrn_orient_matrix_UB_31 0.071971
_diffrn_orient_matrix_UB_32 0.0079196
_diffrn_orient_matrix_UB_33 -0.0061388
_diffrn_radiation_monochromator 'Confocal mirrors, HF Varimax'
_diffrn_radiation_probe x-ray
_diffrn_radiation_type MoK\a
_diffrn_radiation_wavelength 0.71073
_diffrn_reflns_av_R_equivalents 0.0163
_diffrn_reflns_av_unetI/netI 0.019
_diffrn_reflns_Laue_measured_fraction_full 0.92
_diffrn_reflns_Laue_measured_fraction_max 0.88
_diffrn_reflns_limit_h_max 9
_diffrn_reflns_limit_h_min -9
_diffrn_reflns_limit_k_max 18
_diffrn_reflns_limit_k_min -18
_diffrn_reflns_limit_l_max 28
_diffrn_reflns_limit_l_min -28
_diffrn_reflns_number 20477
_diffrn_reflns_point_group_measured_fraction_full 0.92
_diffrn_reflns_point_group_measured_fraction_max 0.88
_diffrn_reflns_theta_full 25.242
_diffrn_reflns_theta_max 27.483
_diffrn_reflns_theta_min 2.327
_diffrn_source 'Rotating Anode'
_diffrn_source_type 'Rotating Anode'
_exptl_absorpt_coefficient_mu 5.151
_exptl_absorpt_correction_T_max 1
_exptl_absorpt_correction_T_min 0.96566
_exptl_absorpt_correction_type multi-scan
_exptl_absorpt_process_details
;
        CrysAlisPro 1.171.38.43 (Rigaku Oxford Diffraction, 2015)
        Empirical absorption correction using spherical harmonics,
 implemented in SCALE3 ABSPACK scaling algorithm.
;
_exptl_crystal_colour brown
_exptl_crystal_density_diffrn 1.731
_exptl_crystal_description needle
_exptl_crystal_F_000 1528
_exptl_crystal_size_max 0.48
_exptl_crystal_size_mid 0.03
_exptl_crystal_size_min 0.03
_refine_diff_density_max 1.118
_refine_diff_density_min -1.526
_refine_diff_density_rms 0.108
_refine_ls_extinction_method none
_refine_ls_goodness_of_fit_ref 1.068
_refine_ls_hydrogen_treatment constr
_refine_ls_matrix_type full
_refine_ls_number_parameters 382
_refine_ls_number_reflns 6000
_refine_ls_number_restraints 0
_refine_ls_restrained_S_all 1.068
_refine_ls_R_factor_all 0.0257
_refine_ls_R_factor_gt 0.0232
_refine_ls_shift/su_max 0.003
_refine_ls_shift/su_mean 0
_refine_ls_structure_factor_coef Fsqd
_refine_ls_weighting_details 'w=1/[\s^2^(Fo^2^)+(0.0258P)^2^+10.9206P] where P=(Fo^2^+2Fc^2^)/3'
_refine_ls_weighting_scheme calc
_refine_ls_wR_factor_gt 0.059
_refine_ls_wR_factor_ref 0.0602
_reflns_Friedel_coverage 0
_reflns_number_gt 5559
_reflns_number_total 6000
_reflns_threshold_expression 'I > 2\s(I)'
_cod_data_source_file c8dt02507j2.cif
_cod_data_source_block complex7
_cod_depositor_comments 'Adding full bibliography for 7047411--7047412.cif.'
_cod_original_sg_symbol_H-M 'P 21/c'
_cod_database_code 7047411
_shelx_estimated_absorpt_t_min 0.191
_shelx_estimated_absorpt_t_max 0.861

loop_
_symmetry_equiv_pos_as_xyz
'x, y, z'
'-x, y+1/2, -z+1/2'
'-x, -y, -z'
'x, -y-1/2, z-1/2'

loop_
_atom_site_label
_atom_site_type_symbol
_atom_site_fract_x
_atom_site_fract_y
_atom_site_fract_z
_atom_site_U_iso_or_equiv
_atom_site_adp_type
_atom_site_occupancy
_atom_site_site_symmetry_order
_atom_site_calc_flag
_atom_site_refinement_flags_posn
_atom_site_refinement_flags_adp
C1 C 0.0413(4) 0.3816(2) 0.36085(16) 0.0198(7) Uani 1 1 d . .
H1 H 0.1165 0.3646 0.3376 0.024 Uiso 1 1 calc R U
C2 C -0.0825(4) 0.4225(3) 0.33180(17) 0.0231(8) Uani 1 1 d . .
H2 H -0.0937 0.4327 0.2888 0.028 Uiso 1 1 calc R U
C3 C -0.1905(4) 0.4485(3) 0.36677(17) 0.0222(8) Uani 1 1 d . .
H3 H -0.2764 0.4767 0.3477 0.027 Uiso 1 1 calc R U
C4 C -0.1723(4) 0.4330(2) 0.42930(16) 0.0189(7) Uani 1 1 d . .
H4 H -0.2451 0.4511 0.4535 0.023 Uiso 1 1 calc R U
C5 C -0.0470(4) 0.3908(2) 0.45642(15) 0.0153(7) Uani 1 1 d . .
C6 C -0.0092(4) 0.3685(2) 0.52122(15) 0.0163(7) Uani 1 1 d . .
C7 C -0.1014(4) 0.3841(2) 0.56503(16) 0.0195(7) Uani 1 1 d . .
H7 H -0.1925 0.4124 0.5535 0.023 Uiso 1 1 calc R U
C8 C -0.0615(4) 0.3586(3) 0.62546(16) 0.0209(8) Uani 1 1 d . .
H8 H -0.126 0.3696 0.6549 0.025 Uiso 1 1 calc R U
C9 C 0.0713(4) 0.3173(2) 0.64381(16) 0.0178(7) Uani 1 1 d . .
C10 C 0.1649(4) 0.3029(2) 0.59935(16) 0.0163(7) Uani 1 1 d . .
H10 H 0.2562 0.2749 0.6111 0.02 Uiso 1 1 calc R U
C11 C 0.1271(4) 0.3284(2) 0.53872(15) 0.0143(7) Uani 1 1 d . .
C12 C 0.1180(4) 0.2892(3) 0.71057(16) 0.0208(8) Uani 1 1 d . .
C13 C -0.0046(5) 0.2995(3) 0.75030(18) 0.0268(9) Uani 1 1 d . .
H13A H -0.0341 0.3636 0.7509 0.04 Uiso 1 1 calc R U
H13B H 0.029 0.2793 0.7921 0.04 Uiso 1 1 calc R U
H13C H -0.0872 0.2621 0.7333 0.04 Uiso 1 1 calc R U
C14 C 0.1706(6) 0.1900(3) 0.71339(19) 0.0337(10) Uani 1 1 d . .
H14A H 0.0897 0.1494 0.6992 0.051 Uiso 1 1 calc R U
H14B H 0.2084 0.1745 0.7557 0.051 Uiso 1 1 calc R U
H14C H 0.2474 0.1826 0.6871 0.051 Uiso 1 1 calc R U
C15 C 0.2441(5) 0.3507(3) 0.73814(17) 0.0276(9) Uani 1 1 d . .
H15A H 0.3245 0.3454 0.7136 0.041 Uiso 1 1 calc R U
H15B H 0.2764 0.3316 0.7803 0.041 Uiso 1 1 calc R U
H15C H 0.2113 0.4143 0.738 0.041 Uiso 1 1 calc R U
C16 C 0.4665(4) 0.2597(2) 0.39811(15) 0.0147(7) Uani 1 1 d . .
C17 C 0.5524(4) 0.2453(2) 0.35168(15) 0.0171(7) Uani 1 1 d . .
H17 H 0.5139 0.2558 0.3102 0.02 Uiso 1 1 calc R U
C18 C 0.6943(4) 0.2155(2) 0.36558(16) 0.0194(7) Uani 1 1 d . .
H18 H 0.7518 0.2046 0.3336 0.023 Uiso 1 1 calc R U
C19 C 0.7524(4) 0.2016(2) 0.42632(17) 0.0191(7) Uani 1 1 d . .
H19 H 0.8495 0.1814 0.4356 0.023 Uiso 1 1 calc R U
C20 C 0.6683(4) 0.2173(2) 0.47374(16) 0.0164(7) Uani 1 1 d . .
H20 H 0.7089 0.2094 0.5152 0.02 Uiso 1 1 calc R U
C21 C 0.5245(4) 0.2447(2) 0.45984(15) 0.0138(7) Uani 1 1 d . .
C22 C 0.4840(4) 0.2581(2) 0.56601(15) 0.0139(7) Uani 1 1 d . .
C23 C 0.4987(4) 0.1737(2) 0.59667(15) 0.0149(7) Uani 1 1 d . .
C24 C 0.4557(4) 0.0892(2) 0.56740(17) 0.0202(8) Uani 1 1 d . .
H24 H 0.4175 0.0886 0.5253 0.024 Uiso 1 1 calc R U
C25 C 0.4692(4) 0.0096(3) 0.59963(18) 0.0247(8) Uani 1 1 d . .
H25 H 0.4388 -0.0461 0.5799 0.03 Uiso 1 1 calc R U
C26 C 0.5282(5) 0.0089(3) 0.66238(18) 0.0265(9) Uani 1 1 d . .
H26 H 0.5376 -0.0472 0.6841 0.032 Uiso 1 1 calc R U
C27 C 0.5712(4) 0.0876(3) 0.69154(17) 0.0241(8) Uani 1 1 d . .
H27 H 0.611 0.0858 0.7335 0.029 Uiso 1 1 calc R U
C28 C 0.5577(4) 0.1731(2) 0.66026(15) 0.0161(7) Uani 1 1 d . .
C29 C 0.5791(4) 0.3297(2) 0.66306(16) 0.0175(7) Uani 1 1 d . .
C30 C 0.6162(4) 0.4111(3) 0.69702(17) 0.0223(8) Uani 1 1 d . .
H30 H 0.6525 0.407 0.7392 0.027 Uiso 1 1 calc R U
C31 C 0.6003(4) 0.4946(3) 0.66994(19) 0.0263(9) Uani 1 1 d . .
H31 H 0.6243 0.548 0.6935 0.032 Uiso 1 1 calc R U
C32 C 0.5481(4) 0.5024(3) 0.60661(19) 0.0241(8) Uani 1 1 d . .
H32 H 0.5387 0.561 0.5881 0.029 Uiso 1 1 calc R U
C33 C 0.5114(4) 0.4267(2) 0.57220(17) 0.0188(7) Uani 1 1 d . .
H33 H 0.4768 0.4329 0.5299 0.023 Uiso 1 1 calc R U
C34 C 0.5245(4) 0.3379(2) 0.59926(15) 0.0149(7) Uani 1 1 d . .
N1 N 0.0566(3) 0.36581(19) 0.42136(13) 0.0161(6) Uani 1 1 d . .
N2 N 0.4294(3) 0.2613(2) 0.50359(13) 0.0161(6) Uani 1 1 d . .
N3 N 0.5963(3) 0.2491(2) 0.69241(13) 0.0188(6) Uani 1 1 d . .
O1 O 0.3289(3) 0.29096(16) 0.38654(10) 0.0149(5) Uani 1 1 d . .
Au1 Au 0.23946(2) 0.31029(2) 0.46606(2) 0.01231(5) Uani 1 1 d . .
C35 C 0.1653(7) -0.0174(4) 0.4504(3) 0.0622(17) Uani 1 1 d . .
H35A H 0.2578 -0.0475 0.4447 0.075 Uiso 1 1 calc R U
H35B H 0.1687 -0.0024 0.4944 0.075 Uiso 1 1 calc R U
Cl1 Cl 0.1530(2) 0.08454(10) 0.40857(8) 0.0668(4) Uani 1 1 d . .
Cl2 Cl 0.0262(2) -0.09419(12) 0.43107(8) 0.0763(5) Uani 1 1 d . .

loop_
_atom_site_aniso_label
_atom_site_aniso_U_11
_atom_site_aniso_U_22
_atom_site_aniso_U_33
_atom_site_aniso_U_23
_atom_site_aniso_U_13
_atom_site_aniso_U_12
C1 0.020(2) 0.0233(18) 0.0158(16) -0.0018(13) 0.0018(14) 0.0025(14)
C2 0.024(2) 0.0267(19) 0.0178(16) 0.0017(14) 0.0006(15) 0.0045(15)
C3 0.018(2) 0.0238(18) 0.0239(18) 0.0027(14) -0.0023(15) 0.0048(14)
C4 0.016(2) 0.0186(16) 0.0228(17) -0.0019(13) 0.0035(14) 0.0025(13)
C5 0.014(2) 0.0136(15) 0.0182(16) -0.0026(12) 0.0030(13) -0.0021(12)
C6 0.015(2) 0.0164(16) 0.0175(16) -0.0016(12) 0.0015(13) -0.0012(13)
C7 0.011(2) 0.0240(18) 0.0239(18) -0.0013(14) 0.0034(14) 0.0027(14)
C8 0.017(2) 0.0284(19) 0.0190(17) -0.0008(14) 0.0082(14) 0.0010(15)
C9 0.018(2) 0.0184(16) 0.0180(16) 0.0015(13) 0.0052(14) -0.0007(13)
C10 0.013(2) 0.0175(16) 0.0188(16) 0.0012(12) 0.0027(13) 0.0008(13)
C11 0.013(2) 0.0153(15) 0.0156(15) -0.0023(12) 0.0057(13) -0.0010(12)
C12 0.020(2) 0.0257(18) 0.0183(17) 0.0043(14) 0.0080(15) 0.0051(15)
C13 0.026(2) 0.035(2) 0.0216(18) 0.0043(15) 0.0120(16) 0.0026(17)
C14 0.045(3) 0.032(2) 0.028(2) 0.0101(17) 0.0181(19) 0.0129(19)
C15 0.020(2) 0.044(2) 0.0181(17) 0.0043(16) 0.0018(15) 0.0013(17)
C16 0.016(2) 0.0114(15) 0.0173(16) -0.0012(12) 0.0029(13) -0.0007(12)
C17 0.021(2) 0.0169(16) 0.0142(15) -0.0019(12) 0.0040(13) -0.0024(13)
C18 0.021(2) 0.0186(16) 0.0201(17) -0.0051(13) 0.0103(15) -0.0029(14)
C19 0.014(2) 0.0180(17) 0.0257(18) -0.0023(13) 0.0063(15) 0.0015(13)
C20 0.016(2) 0.0156(15) 0.0177(16) -0.0014(12) 0.0041(14) -0.0006(13)
C21 0.0141(19) 0.0112(14) 0.0167(15) -0.0009(11) 0.0039(13) -0.0017(12)
C22 0.0097(19) 0.0185(16) 0.0143(15) -0.0002(12) 0.0051(12) 0.0009(12)
C23 0.012(2) 0.0160(16) 0.0169(16) 0.0007(12) 0.0028(13) 0.0013(12)
C24 0.019(2) 0.0202(17) 0.0222(17) -0.0013(13) 0.0046(14) -0.0003(14)
C25 0.025(2) 0.0175(17) 0.033(2) -0.0018(15) 0.0069(16) -0.0002(15)
C26 0.029(2) 0.0202(18) 0.032(2) 0.0103(15) 0.0081(17) 0.0033(15)
C27 0.025(2) 0.0272(19) 0.0193(17) 0.0086(14) 0.0020(15) 0.0043(15)
C28 0.011(2) 0.0219(17) 0.0159(15) 0.0016(13) 0.0052(13) 0.0022(13)
C29 0.012(2) 0.0212(17) 0.0202(16) -0.0033(13) 0.0049(14) -0.0004(13)
C30 0.015(2) 0.028(2) 0.0243(18) -0.0105(15) 0.0051(15) -0.0029(14)
C31 0.018(2) 0.0233(19) 0.040(2) -0.0142(16) 0.0109(17) -0.0056(15)
C32 0.016(2) 0.0164(17) 0.042(2) -0.0009(15) 0.0115(17) -0.0009(14)
C33 0.014(2) 0.0172(16) 0.0260(18) 0.0024(14) 0.0071(14) 0.0014(13)
C34 0.010(2) 0.0170(16) 0.0185(16) 0.0000(12) 0.0060(13) 0.0002(12)
N1 0.0169(17) 0.0134(13) 0.0177(14) -0.0012(11) 0.0014(12) 0.0018(11)
N2 0.0138(17) 0.0217(15) 0.0132(13) 0.0006(11) 0.0040(11) 0.0051(11)
N3 0.0157(18) 0.0255(15) 0.0156(14) -0.0001(11) 0.0030(12) 0.0014(12)
O1 0.0146(14) 0.0187(12) 0.0121(10) -0.0006(9) 0.0045(9) 0.0023(9)
Au1 0.01233(9) 0.01248(7) 0.01239(7) -0.00012(4) 0.00267(5) 0.00122(4)
C35 0.058(4) 0.035(3) 0.092(5) 0.012(3) 0.001(3) -0.007(3)
Cl1 0.0835(12) 0.0420(8) 0.0780(10) 0.0102(7) 0.0220(9) 0.0113(7)
Cl2 0.0787(12) 0.0691(10) 0.0759(11) -0.0007(8) -0.0112(9) -0.0293(9)

loop_
_atom_type_symbol
_atom_type_description
_atom_type_scat_dispersion_real
_atom_type_scat_dispersion_imag
_atom_type_scat_source
C C 0.0033 0.0016 'International Tables Vol C Tables 4.2.6.8 and 6.1.1.4'
H H 0 0 'International Tables Vol C Tables 4.2.6.8 and 6.1.1.4'
N N 0.0061 0.0033 'International Tables Vol C Tables 4.2.6.8 and 6.1.1.4'
O O 0.0106 0.006 'International Tables Vol C Tables 4.2.6.8 and 6.1.1.4'
Au Au -2.0133 8.8022 'International Tables Vol C Tables 4.2.6.8 and 6.1.1.4'
Cl Cl 0.1484 0.1585 'International Tables Vol C Tables 4.2.6.8 and 6.1.1.4'

loop_
_geom_angle_atom_site_label_1
_geom_angle_atom_site_label_2
_geom_angle_atom_site_label_3
_geom_angle
N1 C1 C2 120.8(4)
N1 C1 H1 119.6
C2 C1 H1 119.6
C1 C2 C3 118.8(3)
C1 C2 H2 120.6
C3 C2 H2 120.6
C4 C3 C2 119.8(3)
C4 C3 H3 120.1
C2 C3 H3 120.1
C3 C4 C5 119.5(3)
C3 C4 H4 120.2
C5 C4 H4 120.2
N1 C5 C4 119.6(3)
N1 C5 C6 113.1(3)
C4 C5 C6 127.3(3)
C7 C6 C11 119.6(3)
C7 C6 C5 123.1(3)
C11 C6 C5 117.3(3)
C8 C7 C6 120.5(3)
C8 C7 H7 119.8
C6 C7 H7 119.8
C7 C8 C9 121.2(3)
C7 C8 H8 119.4
C9 C8 H8 119.4
C8 C9 C10 118.0(3)
C8 C9 C12 122.0(3)
C10 C9 C12 120.0(3)
C11 C10 C9 121.6(3)
C11 C10 H10 119.2
C9 C10 H10 119.2
C10 C11 C6 119.1(3)
C10 C11 Au1 128.8(3)
C6 C11 Au1 112.0(2)
C13 C12 C14 109.1(3)
C13 C12 C9 112.2(3)
C14 C12 C9 110.1(3)
C13 C12 C15 107.7(3)
C14 C12 C15 108.4(4)
C9 C12 C15 109.3(3)
C12 C13 H13A 109.5
C12 C13 H13B 109.5
H13A C13 H13B 109.5
C12 C13 H13C 109.5
H13A C13 H13C 109.5
H13B C13 H13C 109.5
C12 C14 H14A 109.5
C12 C14 H14B 109.5
H14A C14 H14B 109.5
C12 C14 H14C 109.5
H14A C14 H14C 109.5
H14B C14 H14C 109.5
C12 C15 H15A 109.5
C12 C15 H15B 109.5
H15A C15 H15B 109.5
C12 C15 H15C 109.5
H15A C15 H15C 109.5
H15B C15 H15C 109.5
O1 C16 C17 122.1(3)
O1 C16 C21 118.2(3)
C17 C16 C21 119.7(3)
C18 C17 C16 120.4(3)
C18 C17 H17 119.8
C16 C17 H17 119.8
C17 C18 C19 120.2(3)
C17 C18 H18 119.9
C19 C18 H18 119.9
C18 C19 C20 120.3(3)
C18 C19 H19 119.8
C20 C19 H19 119.8
C21 C20 C19 119.7(3)
C21 C20 H20 120.2
C19 C20 H20 120.2
C20 C21 N2 124.6(3)
C20 C21 C16 119.8(3)
N2 C21 C16 115.6(3)
N2 C22 C34 121.5(3)
N2 C22 C23 119.9(3)
C34 C22 C23 118.6(3)
C22 C23 C24 122.7(3)
C22 C23 C28 118.3(3)
C24 C23 C28 119.0(3)
C25 C24 C23 120.3(3)
C25 C24 H24 119.8
C23 C24 H24 119.8
C24 C25 C26 120.7(3)
C24 C25 H25 119.7
C26 C25 H25 119.7
C27 C26 C25 120.6(3)
C27 C26 H26 119.7
C25 C26 H26 119.7
C26 C27 C28 121.0(3)
C26 C27 H27 119.5
C28 C27 H27 119.5
N3 C28 C27 118.2(3)
N3 C28 C23 123.5(3)
C27 C28 C23 118.3(3)
N3 C29 C30 118.4(3)
N3 C29 C34 123.3(3)
C30 C29 C34 118.3(3)
C31 C30 C29 121.1(3)
C31 C30 H30 119.4
C29 C30 H30 119.4
C30 C31 C32 120.5(3)
C30 C31 H31 119.8
C32 C31 H31 119.8
C33 C32 C31 120.6(3)
C33 C32 H32 119.7
C31 C32 H32 119.7
C32 C33 C34 120.5(3)
C32 C33 H33 119.7
C34 C33 H33 119.7
C22 C34 C33 122.5(3)
C22 C34 C29 118.5(3)
C33 C34 C29 119.0(3)
C1 N1 C5 121.5(3)
C1 N1 Au1 122.0(3)
C5 N1 Au1 116.5(2)
C22 N2 C21 118.7(3)
C22 N2 Au1 127.7(2)
C21 N2 Au1 112.4(2)
C28 N3 C29 117.8(3)
C16 O1 Au1 111.22(19)
N2 Au1 N1 174.33(12)
N2 Au1 C11 103.82(13)
N1 Au1 C11 81.11(13)
N2 Au1 O1 82.50(11)
N1 Au1 O1 92.73(11)
C11 Au1 O1 173.09(12)
Cl2 C35 Cl1 115.4(4)
Cl2 C35 H35A 108.4
Cl1 C35 H35A 108.4
Cl2 C35 H35B 108.4
Cl1 C35 H35B 108.4
H35A C35 H35B 107.5

loop_
_geom_bond_atom_site_label_1
_geom_bond_atom_site_label_2
_geom_bond_distance
C1 N1 1.341(4)
C1 C2 1.384(5)
C1 H1 0.95
C2 C3 1.393(6)
C2 H2 0.95
C3 C4 1.383(5)
C3 H3 0.95
C4 C5 1.388(5)
C4 H4 0.95
C5 N1 1.358(5)
C5 C6 1.462(5)
C6 C7 1.387(5)
C6 C11 1.409(5)
C7 C8 1.386(5)
C7 H7 0.95
C8 C9 1.391(5)
C8 H8 0.95
C9 C10 1.405(5)
C9 C12 1.535(5)
C10 C11 1.387(5)
C10 H10 0.95
C11 Au1 2.034(3)
C12 C13 1.529(6)
C12 C14 1.534(5)
C12 C15 1.543(6)
C13 H13A 0.98
C13 H13B 0.98
C13 H13C 0.98
C14 H14A 0.98
C14 H14B 0.98
C14 H14C 0.98
C15 H15A 0.98
C15 H15B 0.98
C15 H15C 0.98
C16 O1 1.355(4)
C16 C17 1.390(5)
C16 C21 1.415(4)
C17 C18 1.388(5)
C17 H17 0.95
C18 C19 1.392(5)
C18 H18 0.95
C19 C20 1.399(5)
C19 H19 0.95
C20 C21 1.395(5)
C20 H20 0.95
C21 N2 1.408(4)
C22 N2 1.404(4)
C22 C34 1.406(5)
C22 C23 1.408(4)
C23 C24 1.430(5)
C23 C28 1.437(4)
C24 C25 1.364(5)
C24 H24 0.95
C25 C26 1.421(6)
C25 H25 0.95
C26 C27 1.356(6)
C26 H26 0.95
C27 C28 1.428(5)
C27 H27 0.95
C28 N3 1.344(5)
C29 N3 1.346(5)
C29 C30 1.428(5)
C29 C34 1.437(5)
C30 C31 1.360(6)
C30 H30 0.95
C31 C32 1.422(6)
C31 H31 0.95
C32 C33 1.363(5)
C32 H32 0.95
C33 C34 1.429(5)
C33 H33 0.95
N1 Au1 2.028(3)
N2 Au1 1.991(3)
O1 Au1 2.049(2)
C35 Cl2 1.729(6)
C35 Cl1 1.750(6)
C35 H35A 0.99
C35 H35B 0.99
